data_4131435
loop_
_publ_author_name
'Haynes, Alyssa S.'
'Stoumpos, Constantinos C.'
'Chen, Haijie'
'Chica, Daniel'
'Kanatzidis, Mercouri G.'

_publ_section_title
;
 Panoramic Synthesis as an Effective Materials Discovery Tool: The System
 Cs/Sn/P/Se as a Test Case.
;
_journal_issue 31
_journal_name_full 'Journal of the American Chemical Society'
_journal_page_first 10814
_journal_page_last 10821
_journal_paper_doi 10.1021/jacs.7b05423
_journal_volume 139
_journal_year 2017
_chemical_formula_moiety Cs4SnP4Se12
_chemical_formula_sum 'Cs4 P4 Se12 Sn'
_chemical_formula_weight 1721.73
_space_group_IT_number 148
_space_group_name_Hall '-R 3'
_space_group_name_H-M_alt 'R -3 :H'
_symmetry_cell_setting trigonal
_symmetry_space_group_name_H-M 'R -3 :H'
_atom_sites_solution_primary direct
_atom_sites_solution_secondary difmap
_audit_creation_method SHELXL-97
_cell_angle_alpha 90.00
_cell_angle_beta 90.00
_cell_angle_gamma 120.00
_cell_formula_units_Z 3
_cell_length_a 7.8083(11)
_cell_length_b 7.8083(11)
_cell_length_c 37.905(8)
_cell_measurement_reflns_used 5141
_cell_measurement_temperature 293(2)
_cell_measurement_theta_max 26.73
_cell_measurement_theta_min 1.61
_cell_volume 2001.4(6)
_computing_cell_refinement 'STOE X-AREA'
_computing_data_collection 'STOE X-AREA'
_computing_data_reduction 'STOE X-RED'
_computing_structure_refinement 'SHELXL-97 (Sheldrick, 2008)'
_computing_structure_solution 'SHELXS-97 (Sheldrick, 2008)'
_diffrn_ambient_temperature 293(2)
_diffrn_detector_area_resol_mean 6.67
_diffrn_measured_fraction_theta_full 1.000
_diffrn_measured_fraction_theta_max 1.000
_diffrn_measurement_device_type 'STOE IPDS 2'
_diffrn_measurement_method rotation
_diffrn_radiation_monochromator graphite
_diffrn_radiation_source 'fine-focus sealed tube'
_diffrn_radiation_type MoK\a
_diffrn_radiation_wavelength 0.71073
_diffrn_reflns_av_R_equivalents 0.0769
_diffrn_reflns_av_sigmaI/netI 0.0435
_diffrn_reflns_limit_h_max 9
_diffrn_reflns_limit_h_min -9
_diffrn_reflns_limit_k_max 9
_diffrn_reflns_limit_k_min -9
_diffrn_reflns_limit_l_max 47
_diffrn_reflns_limit_l_min -47
_diffrn_reflns_number 5141
_diffrn_reflns_theta_full 26.73
_diffrn_reflns_theta_max 26.73
_diffrn_reflns_theta_min 1.61
_exptl_absorpt_coefficient_mu 22.932
_exptl_absorpt_correction_T_max 0.7356
_exptl_absorpt_correction_T_min 0.3512
_exptl_absorpt_correction_type numerical
_exptl_absorpt_process_details 'STOE X-RED32'
_exptl_crystal_colour black
_exptl_crystal_density_diffrn 4.285
_exptl_crystal_density_method 'not measured'
_exptl_crystal_description plate
_exptl_crystal_F_000 2214
_exptl_crystal_size_max 0.062
_exptl_crystal_size_mid 0.030
_exptl_crystal_size_min 0.015
_refine_diff_density_max 1.505
_refine_diff_density_min -1.172
_refine_diff_density_rms 0.183
_refine_ls_extinction_method none
_refine_ls_goodness_of_fit_ref 1.054
_refine_ls_matrix_type full
_refine_ls_number_parameters 63
_refine_ls_number_reflns 942
_refine_ls_number_restraints 2
_refine_ls_restrained_S_all 1.053
_refine_ls_R_factor_all 0.0930
_refine_ls_R_factor_gt 0.0566
_refine_ls_shift/su_max 0.029
_refine_ls_shift/su_mean 0.002
_refine_ls_structure_factor_coef Fsqd
_refine_ls_weighting_details 'calc w=1/[\s^2^(Fo^2^)+(0.0349P)^2^+50.7370P] where P=(Fo^2^+2Fc^2^)/3'
_refine_ls_weighting_scheme calc
_refine_ls_wR_factor_gt 0.1085
_refine_ls_wR_factor_ref 0.1241
_reflns_number_gt 638
_reflns_number_total 942
_reflns_threshold_expression >2sigma(I)
_cod_data_source_file ja7b05423_si_002.cif
_cod_data_source_block Cs4SnP4Se12
_cod_original_sg_symbol_H-M R-3
_cod_database_code 4131435

loop_
_symmetry_equiv_pos_as_xyz
'x, y, z'
'-y, x-y, z'
'-x+y, -x, z'
'x+2/3, y+1/3, z+1/3'
'-y+2/3, x-y+1/3, z+1/3'
'-x+y+2/3, -x+1/3, z+1/3'
'x+1/3, y+2/3, z+2/3'
'-y+1/3, x-y+2/3, z+2/3'
'-x+y+1/3, -x+2/3, z+2/3'
'-x, -y, -z'
'y, -x+y, -z'
'x-y, x, -z'
'-x+2/3, -y+1/3, -z+1/3'
'y+2/3, -x+y+1/3, -z+1/3'
'x-y+2/3, x+1/3, -z+1/3'
'-x+1/3, -y+2/3, -z+2/3'
'y+1/3, -x+y+2/3, -z+2/3'
'x-y+1/3, x+2/3, -z+2/3'

loop_
_atom_site_label
_atom_site_type_symbol
_atom_site_fract_x
_atom_site_fract_y
_atom_site_fract_z
_atom_site_U_iso_or_equiv
_atom_site_adp_type
_atom_site_occupancy
_atom_site_symmetry_multiplicity
_atom_site_calc_flag
_atom_site_refinement_flags
Sn1 Sn 1.0000 1.0000 0.5000 0.0486(6) Uani 1 6 d S
Cs2 Cs 0.3333 0.6667 0.36894(3) 0.0763(5) Uani 1 3 d S
Cs3 Cs 0.6667 0.3333 0.45495(4) 0.1013(7) Uani 1 3 d S
Se4 Se 0.6915(12) 0.845(5) 0.45811(17) 0.0474(14) Uani 0.401(4) 1 d P
Se4A Se 0.677(2) 0.886(2) 0.4564(4) 0.0474(14) Uani 0.30(3) 1 d P
Se4B Se 0.680(2) 0.793(3) 0.4565(4) 0.0474(14) Uani 0.30(3) 1 d P
Se5 Se 0.834(3) 0.6595(10) 0.37611(18) 0.0633(15) Uani 0.747(4) 1 d P
Se5A Se 0.793(7) 0.671(4) 0.3797(7) 0.0633(15) Uani 0.18(3) 1 d P
Se5B Se 0.900(13) 0.682(7) 0.3804(13) 0.0633(15) Uani 0.07(3) 1 d P
P06 P 0.8520(13) 0.9264(14) 0.40510(19) 0.044(2) Uani 0.33 1 d P
P07 P 0.9138(14) 0.8278(13) 0.4197(2) 0.045(2) Uani 0.33 1 d P

loop_
_atom_site_aniso_label
_atom_site_aniso_U_11
_atom_site_aniso_U_22
_atom_site_aniso_U_33
_atom_site_aniso_U_23
_atom_site_aniso_U_13
_atom_site_aniso_U_12
Sn1 0.0582(8) 0.0582(8) 0.0292(9) 0.000 0.000 0.0291(4)
Cs2 0.0938(8) 0.0938(8) 0.0412(7) 0.000 0.000 0.0469(4)
Cs3 0.1245(11) 0.1245(11) 0.0550(9) 0.000 0.000 0.0623(5)
Se4 0.0520(11) 0.055(4) 0.0372(7) 0.003(3) 0.0050(7) 0.028(3)
Se4A 0.0520(11) 0.055(4) 0.0372(7) 0.003(3) 0.0050(7) 0.028(3)
Se4B 0.0520(11) 0.055(4) 0.0372(7) 0.003(3) 0.0050(7) 0.028(3)
Se5 0.082(6) 0.0617(13) 0.0400(17) -0.0111(12) -0.002(2) 0.031(2)
Se5A 0.082(6) 0.0617(13) 0.0400(17) -0.0111(12) -0.002(2) 0.031(2)
Se5B 0.082(6) 0.0617(13) 0.0400(17) -0.0111(12) -0.002(2) 0.031(2)
P06 0.045(5) 0.055(5) 0.029(4) -0.003(4) -0.006(3) 0.024(4)
P07 0.053(5) 0.045(5) 0.030(4) -0.001(3) 0.001(4) 0.020(4)

loop_
_atom_type_symbol
_atom_type_description
_atom_type_scat_dispersion_real
_atom_type_scat_dispersion_imag
_atom_type_scat_source
P P 0.1023 0.0942 'International Tables Vol C Tables 4.2.6.8 and 6.1.1.4'
Se Se -0.0929 2.2259 'International Tables Vol C Tables 4.2.6.8 and 6.1.1.4'
Sn Sn -0.6537 1.4246 'International Tables Vol C Tables 4.2.6.8 and 6.1.1.4'
Cs Cs -0.3680 2.1192 'International Tables Vol C Tables 4.2.6.8 and 6.1.1.4'

loop_
_geom_angle_atom_site_label_1
_geom_angle_atom_site_label_2
_geom_angle_atom_site_label_3
_geom_angle
_geom_angle_site_symmetry_1
_geom_angle_site_symmetry_3
Se4 Sn1 Se4 179.998(7) . 10_776
Se4 Sn1 Se4 92.89(19) . 11_566
Se4 Sn1 Se4 87.11(19) 10_776 11_566
Se4 Sn1 Se4 87.11(19) . 2_765
Se4 Sn1 Se4 92.89(19) 10_776 2_765
Se4 Sn1 Se4 180.0(2) 11_566 2_765
Se4 Sn1 Se4 92.9(2) . 12_656
Se4 Sn1 Se4 87.11(19) 10_776 12_656
Se4 Sn1 Se4 87.11(19) 11_566 12_656
Se4 Sn1 Se4 92.89(19) 2_765 12_656
Se4 Sn1 Se4 87.11(19) . 3_675
Se4 Sn1 Se4 92.9(2) 10_776 3_675
Se4 Sn1 Se4 92.89(19) 11_566 3_675
Se4 Sn1 Se4 87.11(19) 2_765 3_675
Se4 Sn1 Se4 180.000(10) 12_656 3_675
Se4 Sn1 Se4B 7.6(6) . .
Se4 Sn1 Se4B 172.4(6) 10_776 .
Se4 Sn1 Se4B 98.1(5) 11_566 .
Se4 Sn1 Se4B 81.9(5) 2_765 .
Se4 Sn1 Se4B 87.6(4) 12_656 .
Se4 Sn1 Se4B 92.4(4) 3_675 .
Se4 Sn1 Se4B 172.4(6) . 10_776
Se4 Sn1 Se4B 7.6(6) 10_776 10_776
Se4 Sn1 Se4B 81.9(5) 11_566 10_776
Se4 Sn1 Se4B 98.1(5) 2_765 10_776
Se4 Sn1 Se4B 92.4(4) 12_656 10_776
Se4 Sn1 Se4B 87.6(4) 3_675 10_776
Se4B Sn1 Se4B 180.0(5) . 10_776
Se4 Sn1 Se4B 87.6(4) . 11_566
Se4 Sn1 Se4B 92.4(4) 10_776 11_566
Se4 Sn1 Se4B 7.6(6) 11_566 11_566
Se4 Sn1 Se4B 172.4(6) 2_765 11_566
Se4 Sn1 Se4B 81.9(5) 12_656 11_566
Se4 Sn1 Se4B 98.1(5) 3_675 11_566
Se4B Sn1 Se4B 92.3(4) . 11_566
Se4B Sn1 Se4B 87.7(4) 10_776 11_566
Se4 Sn1 Se4B 92.4(4) . 2_765
Se4 Sn1 Se4B 87.6(4) 10_776 2_765
Se4 Sn1 Se4B 172.4(6) 11_566 2_765
Se4 Sn1 Se4B 7.6(6) 2_765 2_765
Se4 Sn1 Se4B 98.1(5) 12_656 2_765
Se4 Sn1 Se4B 81.9(5) 3_675 2_765
Se4B Sn1 Se4B 87.7(4) . 2_765
Se4B Sn1 Se4B 92.3(4) 10_776 2_765
Se4B Sn1 Se4B 180.0(5) 11_566 2_765
Se4 Sn1 Se4B 98.1(5) . 12_656
Se4 Sn1 Se4B 81.9(5) 10_776 12_656
Se4 Sn1 Se4B 92.4(4) 11_566 12_656
Se4 Sn1 Se4B 87.6(4) 2_765 12_656
Se4 Sn1 Se4B 7.6(6) 12_656 12_656
Se4 Sn1 Se4B 172.4(6) 3_675 12_656
Se4B Sn1 Se4B 92.3(4) . 12_656
Se4B Sn1 Se4B 87.7(4) 10_776 12_656
Se4B Sn1 Se4B 87.7(4) 11_566 12_656
Se4B Sn1 Se4B 92.3(4) 2_765 12_656
Se4 Sn1 Se4B 81.9(5) . 3_675
Se4 Sn1 Se4B 98.1(5) 10_776 3_675
Se4 Sn1 Se4B 87.6(4) 11_566 3_675
Se4 Sn1 Se4B 92.4(4) 2_765 3_675
Se4 Sn1 Se4B 172.4(6) 12_656 3_675
Se4 Sn1 Se4B 7.6(6) 3_675 3_675
Se4B Sn1 Se4B 87.7(4) . 3_675
Se4B Sn1 Se4B 92.3(4) 10_776 3_675
Se4B Sn1 Se4B 92.3(4) 11_566 3_675
Se4B Sn1 Se4B 87.7(4) 2_765 3_675
Se4B Sn1 Se4B 180.0(5) 12_656 3_675
Se5B Cs2 Se5B 118.5(4) 1_455 3_675
Se5B Cs2 Se5B 118.5(4) 1_455 2_655
Se5B Cs2 Se5B 118.5(4) 3_675 2_655
Se5B Cs2 Se5A 57.4(10) 1_455 2_665
Se5B Cs2 Se5A 61.7(9) 3_675 2_665
Se5B Cs2 Se5A 166.2(10) 2_655 2_665
Se5B Cs2 Se5A 61.7(9) 1_455 3_565
Se5B Cs2 Se5A 166.2(10) 3_675 3_565
Se5B Cs2 Se5A 57.4(10) 2_655 3_565
Se5A Cs2 Se5A 118.74(15) 2_665 3_565
Se5B Cs2 Se5A 166.2(10) 1_455 .
Se5B Cs2 Se5A 57.4(10) 3_675 .
Se5B Cs2 Se5A 61.7(9) 2_655 .
Se5A Cs2 Se5A 118.74(15) 2_665 .
Se5A Cs2 Se5A 118.74(15) 3_565 .
Se5B Cs2 Se5 65.6(11) 1_455 17_455
Se5B Cs2 Se5 129.6(12) 3_675 17_455
Se5B Cs2 Se5 94.1(7) 2_655 17_455
Se5A Cs2 Se5 95.4(5) 2_665 17_455
Se5A Cs2 Se5 63.9(4) 3_565 17_455
Se5A Cs2 Se5 127.9(6) . 17_455
Se5B Cs2 Se5 94.1(6) 1_455 16_665
Se5B Cs2 Se5 65.6(11) 3_675 16_665
Se5B Cs2 Se5 129.6(12) 2_655 16_665
Se5A Cs2 Se5 63.9(4) 2_665 16_665
Se5A Cs2 Se5 127.9(6) 3_565 16_665
Se5A Cs2 Se5 95.4(5) . 16_665
Se5 Cs2 Se5 64.1(2) 17_455 16_665
Se5B Cs2 Se5 129.6(12) 1_455 18_545
Se5B Cs2 Se5 94.1(7) 3_675 18_545
Se5B Cs2 Se5 65.6(11) 2_655 18_545
Se5A Cs2 Se5 127.9(6) 2_665 18_545
Se5A Cs2 Se5 95.4(5) 3_565 18_545
Se5A Cs2 Se5 63.9(4) . 18_545
Se5 Cs2 Se5 64.1(2) 17_455 18_545
Se5 Cs2 Se5 64.1(2) 16_665 18_545
Se5B Cs2 P06 30.8(10) 1_455 2_665
Se5B Cs2 P06 89.0(7) 3_675 2_665
Se5B Cs2 P06 137.8(10) 2_655 2_665
Se5A Cs2 P06 32.2(5) 2_665 2_665
Se5A Cs2 P06 88.0(5) 3_565 2_665
Se5A Cs2 P06 139.2(5) . 2_665
Se5 Cs2 P06 90.6(3) 17_455 2_665
Se5 Cs2 P06 89.7(3) 16_665 2_665
Se5 Cs2 P06 149.12(17) 18_545 2_665
Se5B Cs2 P06 89.0(7) 1_455 3_565
Se5B Cs2 P06 137.8(10) 3_675 3_565
Se5B Cs2 P06 30.8(10) 2_655 3_565
Se5A Cs2 P06 139.2(5) 2_665 3_565
Se5A Cs2 P06 32.2(5) 3_565 3_565
Se5A Cs2 P06 88.0(5) . 3_565
Se5 Cs2 P06 89.7(3) 17_455 3_565
Se5 Cs2 P06 149.12(17) 16_665 3_565
Se5 Cs2 P06 90.5(3) 18_545 3_565
P06 Cs2 P06 107.53(13) 2_665 3_565
Se5B Cs2 P06 137.8(10) 1_455 .
Se5B Cs2 P06 30.8(10) 3_675 .
Se5B Cs2 P06 89.0(7) 2_655 .
Se5A Cs2 P06 88.0(5) 2_665 .
Se5A Cs2 P06 139.2(5) 3_565 .
Se5A Cs2 P06 32.2(5) . .
Se5 Cs2 P06 149.12(17) 17_455 .
Se5 Cs2 P06 90.6(3) 16_665 .
Se5 Cs2 P06 89.7(3) 18_545 .
P06 Cs2 P06 107.53(13) 2_665 .
P06 Cs2 P06 107.53(12) 3_565 .
Se4A Cs3 Se4A 119.975(13) 1_545 2_765
Se4A Cs3 Se4A 119.975(13) 1_545 3_565
Se4A Cs3 Se4A 119.975(14) 2_765 3_565
Se4A Cs3 Se4B 57.4(2) 1_545 3_665
Se4A Cs3 Se4B 62.6(2) 2_765 3_665
Se4A Cs3 Se4B 176.8(2) 3_565 3_665
Se4A Cs3 Se4B 62.6(2) 1_545 2_655
Se4A Cs3 Se4B 176.8(2) 2_765 2_655
Se4A Cs3 Se4B 57.4(2) 3_565 2_655
Se4B Cs3 Se4B 119.971(14) 3_665 2_655
Se4A Cs3 Se4B 176.8(2) 1_545 .
Se4A Cs3 Se4B 57.4(2) 2_765 .
Se4A Cs3 Se4B 62.6(2) 3_565 .
Se4B Cs3 Se4B 119.971(15) 3_665 .
Se4B Cs3 Se4B 119.971(16) 2_655 .
Se4A Cs3 P07 143.2(3) 1_545 .
Se4A Cs3 P07 36.2(3) 2_765 .
Se4A Cs3 P07 91.4(3) 3_565 .
Se4B Cs3 P07 91.7(3) 3_665 .
Se4B Cs3 P07 143.0(3) 2_655 .
Se4B Cs3 P07 36.0(3) . .
Se4A Cs3 P07 36.2(3) 1_545 3_665
Se4A Cs3 P07 91.4(3) 2_765 3_665
Se4A Cs3 P07 143.2(3) 3_565 3_665
Se4B Cs3 P07 36.0(3) 3_665 3_665
Se4B Cs3 P07 91.7(3) 2_655 3_665
Se4B Cs3 P07 143.0(3) . 3_665
P07 Cs3 P07 107.08(13) . 3_665
Se4A Cs3 P07 91.4(3) 1_545 2_655
Se4A Cs3 P07 143.2(3) 2_765 2_655
Se4A Cs3 P07 36.2(3) 3_565 2_655
Se4B Cs3 P07 143.0(3) 3_665 2_655
Se4B Cs3 P07 36.0(3) 2_655 2_655
Se4B Cs3 P07 91.7(3) . 2_655
P07 Cs3 P07 107.08(13) . 2_655
P07 Cs3 P07 107.08(13) 3_665 2_655
Se4A Cs3 Se5A 126.3(5) 1_545 .
Se4A Cs3 Se5A 60.7(7) 2_765 .
Se4A Cs3 Se5A 86.3(7) 3_565 .
Se4B Cs3 Se5A 96.8(7) 3_665 .
Se4B Cs3 Se5A 119.8(7) 2_655 .
Se4B Cs3 Se5A 54.8(5) . .
P07 Cs3 Se5A 30.0(5) . .
P07 Cs3 Se5A 94.2(5) 3_665 .
P07 Cs3 Se5A 85.9(8) 2_655 .
Se4A Cs3 Se5A 60.7(7) 1_545 3_665
Se4A Cs3 Se5A 86.3(8) 2_765 3_665
Se4A Cs3 Se5A 126.3(5) 3_565 3_665
Se4B Cs3 Se5A 54.8(4) 3_665 3_665
Se4B Cs3 Se5A 96.8(8) 2_655 3_665
Se4B Cs3 Se5A 119.8(7) . 3_665
P07 Cs3 Se5A 85.9(8) . 3_665
P07 Cs3 Se5A 30.0(5) 3_665 3_665
P07 Cs3 Se5A 94.2(5) 2_655 3_665
Se5A Cs3 Se5A 66.0(7) . 3_665
Se4A Cs3 Se5A 86.3(7) 1_545 2_655
Se4A Cs3 Se5A 126.3(5) 2_765 2_655
Se4A Cs3 Se5A 60.7(7) 3_565 2_655
Se4B Cs3 Se5A 119.8(7) 3_665 2_655
Se4B Cs3 Se5A 54.8(5) 2_655 2_655
Se4B Cs3 Se5A 96.8(7) . 2_655
P07 Cs3 Se5A 94.2(5) . 2_655
P07 Cs3 Se5A 85.9(8) 3_665 2_655
P07 Cs3 Se5A 30.0(5) 2_655 2_655
Se5A Cs3 Se5A 66.0(7) . 2_655
Se5A Cs3 Se5A 66.0(7) 3_665 2_655
P06 Se4 P07 30.9(3) . .
P06 Se4 P07 30.7(3) . 3_675
P07 Se4 P07 51.5(4) . 3_675
P06 Se4 Sn1 98.9(3) . .
P07 Se4 Sn1 82.2(5) . .
P07 Se4 Sn1 82.2(4) 3_675 .
P06 Se4 Cs3 89.8(10) . .
P07 Se4 Cs3 64.9(9) . .
P07 Se4 Cs3 116.3(9) 3_675 .
Sn1 Se4 Cs3 93.1(9) . .
P06 Se4 Cs3 89.5(10) . 1_565
P07 Se4 Cs3 116.2(9) . 1_565
P07 Se4 Cs3 64.8(9) 3_675 1_565
Sn1 Se4 Cs3 93.0(8) . 1_565
Cs3 Se4 Cs3 173.9(3) . 1_565
P06 Se4 Cs3 172.1(4) . 10_666
P07 Se4 Cs3 152.8(13) . 10_666
P07 Se4 Cs3 152.5(13) 3_675 10_666
Sn1 Se4 Cs3 89.03(17) . 10_666
Cs3 Se4 Cs3 90.0(5) . 10_666
Cs3 Se4 Cs3 89.9(5) 1_565 10_666
P06 Se4 Cs2 64.0(3) . .
P07 Se4 Cs2 82.4(3) . .
P07 Se4 Cs2 82.4(4) 3_675 .
Sn1 Se4 Cs2 162.9(2) . .
Cs3 Se4 Cs2 87.2(5) . .
Cs3 Se4 Cs2 87.1(5) 1_565 .
Cs3 Se4 Cs2 108.06(18) 10_666 .
Se4B Se4A P07 106(2) . 3_675
Se4B Se4A P06 80.4(18) . .
P07 Se4A P06 31.3(3) 3_675 .
Se4B Se4A P07 56.1(18) . .
P07 Se4A P07 49.8(5) 3_675 .
P06 Se4A P07 28.9(3) . .
Se4B Se4A Sn1 81(3) . .
P07 Se4A Sn1 80.9(5) 3_675 .
P06 Se4A Sn1 94.4(6) . .
P07 Se4A Sn1 75.8(5) . .
Se4B Se4A Cs3 179(2) . 1_565
P07 Se4A Cs3 73.5(5) 3_675 1_565
P06 Se4A Cs3 99.0(6) . 1_565
P07 Se4A Cs3 123.3(5) . 1_565
Sn1 Se4A Cs3 99.1(4) . 1_565
Se4B Se4A Cs2 86(2) . .
P07 Se4A Cs2 85.9(5) 3_675 .
P06 Se4A Cs2 65.9(4) . .
P07 Se4A Cs2 82.2(4) . .
Sn1 Se4A Cs2 158.0(5) . .
Cs3 Se4A Cs2 93.8(5) 1_565 .
Se4B Se4A Cs3 85.4(18) . 10_666
P07 Se4A Cs3 161.8(6) 3_675 10_666
P06 Se4A Cs3 165.3(7) . 10_666
P07 Se4A Cs3 139.5(7) . 10_666
Sn1 Se4A Cs3 86.9(3) . 10_666
Cs3 Se4A Cs3 95.3(3) 1_565 10_666
Cs2 Se4A Cs3 109.6(3) . 10_666
Se4B Se4A Cs3 3(2) . .
P07 Se4A Cs3 107.0(6) 3_675 .
P06 Se4A Cs3 80.7(5) . .
P07 Se4A Cs3 57.2(4) . .
Sn1 Se4A Cs3 83.5(5) . .
Cs3 Se4A Cs3 177.3(5) 1_565 .
Cs2 Se4A Cs3 83.6(3) . .
Cs3 Se4A Cs3 84.9(3) 10_666 .
Se4A Se4B P07 108(2) . .
Se4A Se4B P06 81.1(18) . .
P07 Se4B P06 31.5(3) . .
Se4A Se4B P07 57.7(18) . 3_675
P07 Se4B P07 50.0(5) . 3_675
P06 Se4B P07 28.9(3) . 3_675
Se4A Se4B Sn1 84(3) . .
P07 Se4B Sn1 81.5(5) . .
P06 Se4B Sn1 95.0(6) . .
P07 Se4B Sn1 76.3(5) 3_675 .
Se4A Se4B Cs3 177(3) . .
P07 Se4B Cs3 73.6(5) . .
P06 Se4B Cs3 99.2(6) . .
P07 Se4B Cs3 123.5(5) 3_675 .
Sn1 Se4B Cs3 99.4(4) . .
Se4A Se4B Cs2 84(2) . .
P07 Se4B Cs2 85.6(5) . .
P06 Se4B Cs2 65.6(4) . .
P07 Se4B Cs2 82.0(4) 3_675 .
Sn1 Se4B Cs2 158.3(5) . .
Cs3 Se4B Cs2 93.5(4) . .
Se4A Se4B Cs3 84.3(18) . 10_666
P07 Se4B Cs3 162.2(5) . 10_666
P06 Se4B Cs3 165.0(6) . 10_666
P07 Se4B Cs3 139.6(7) 3_675 10_666
Sn1 Se4B Cs3 87.0(4) . 10_666
Cs3 Se4B Cs3 95.1(3) . 10_666
Cs2 Se4B Cs3 109.2(3) . 10_666
Se4A Se4B Cs3 0.5(18) . 1_565
P07 Se4B Cs3 107.2(6) . 1_565
P06 Se4B Cs3 80.6(5) . 1_565
P07 Se4B Cs3 57.3(4) 3_675 1_565
Sn1 Se4B Cs3 83.7(5) . 1_565
Cs3 Se4B Cs3 176.8(5) . 1_565
Cs2 Se4B Cs3 83.5(2) . 1_565
Cs3 Se4B Cs3 84.8(3) 10_666 1_565
P07 Se5 P06 32.5(4) . 2_765
P07 Se5 P06 32.2(3) . .
P06 Se5 P06 44.6(4) 2_765 .
P07 Se5 Cs3 71.0(3) . .
P06 Se5 Cs3 94.9(3) 2_765 .
P06 Se5 Cs3 94.5(3) . .
P07 Se5 Cs2 107.7(3) . 16_665
P06 Se5 Cs2 84.3(3) 2_765 16_665
P06 Se5 Cs2 83.9(3) . 16_665
Cs3 Se5 Cs2 178.3(4) . 16_665
P07 Se5 Cs2 93.9(7) . 1_655
P06 Se5 Cs2 70.1(5) 2_765 1_655
P06 Se5 Cs2 114.6(6) . 1_655
Cs3 Se5 Cs2 94.2(3) . 1_655
Cs2 Se5 Cs2 86.9(3) 16_665 1_655
P07 Se5 Cs2 91.8(7) . .
P06 Se5 Cs2 112.9(6) 2_765 .
P06 Se5 Cs2 68.3(5) . .
Cs3 Se5 Cs2 93.0(4) . .
Cs2 Se5 Cs2 85.9(3) 16_665 .
Cs2 Se5 Cs2 171.91(19) 1_655 .
Se5B Se5A P07 75(3) . .
Se5B Se5A P06 100(4) . .
P07 Se5A P06 36.1(6) . .
Se5B Se5A P06 53(3) . 2_765
P07 Se5A P06 31.9(8) . 2_765
P06 Se5A P06 46.4(9) . 2_765
Se5B Se5A Cs2 173(4) . .
P07 Se5A Cs2 105.7(13) . .
P06 Se5A Cs2 78.4(12) . .
P06 Se5A Cs2 124.6(10) 2_765 .
Se5B Se5A Cs3 87(4) . .
P07 Se5A Cs3 73.0(8) . .
P06 Se5A Cs3 100.5(9) . .
P06 Se5A Cs3 95.3(11) 2_765 .
Cs2 Se5A Cs3 99.9(9) . .
Se5B Se5A Cs2 84(4) . 16_665
P07 Se5A Cs2 108.2(12) . 16_665
P06 Se5A Cs2 85.1(9) . 16_665
P06 Se5A Cs2 82.0(8) 2_765 16_665
Cs2 Se5A Cs2 89.9(8) . 16_665
Cs3 Se5A Cs2 169.5(12) . 16_665
Se5B Se5A Cs2 9(4) . 1_655
P07 Se5A Cs2 84.7(16) . 1_655
P06 Se5A Cs2 108.2(16) . 1_655
P06 Se5A Cs2 61.9(10) 2_765 1_655
Cs2 Se5A Cs2 168.0(8) . 1_655
Cs3 Se5A Cs2 88.9(8) . 1_655
Cs2 Se5A Cs2 80.8(6) 16_665 1_655
Se5A Se5B P07 80(3) . .
Se5A Se5B P06 107(4) . 2_765
P07 Se5B P06 37.5(12) . 2_765
Se5A Se5B P06 60(3) . .
P07 Se5B P06 31.7(10) . .
P06 Se5B P06 47.0(12) 2_765 .
Se5A Se5B Cs2 169(5) . 1_655
P07 Se5B Cs2 111(4) . 1_655
P06 Se5B Cs2 83(3) 2_765 1_655
P06 Se5B Cs2 130(3) . 1_655
Se5A Se5B Cs3 81(4) . .
P07 Se5B Cs3 72.1(13) . .
P06 Se5B Cs3 101.4(17) 2_765 .
P06 Se5B Cs3 94.2(15) . .
Cs2 Se5B Cs3 101.5(16) 1_655 .
Se5A Se5B Cs2 84(4) . 16_665
P07 Se5B Cs2 109.2(17) . 16_665
P06 Se5B Cs2 86.7(13) 2_765 16_665
P06 Se5B Cs2 82.0(12) . 16_665
Cs2 Se5B Cs2 91.9(13) 1_655 16_665
Cs3 Se5B Cs2 165(3) . 16_665
P07 P06 P07 110.9(10) 3_675 .
P07 P06 P06 45.0(7) 3_675 3_675
P07 P06 P06 96.5(6) . 3_675
P07 P06 P06 96.7(6) 3_675 2_765
P07 P06 P06 44.8(7) . 2_765
P06 P06 P06 59.999(9) 3_675 2_765
P07 P06 Se5B 67(2) 3_675 3_675
P07 P06 Se5B 174(3) . 3_675
P06 P06 Se5B 78(3) 3_675 3_675
P06 P06 Se5B 129(2) 2_765 3_675
P07 P06 Se5A 171.1(15) 3_675 .
P07 P06 Se5A 64.5(13) . .
P06 P06 Se5A 126.6(12) 3_675 .
P06 P06 Se5A 74.6(14) 2_765 .
Se5B P06 Se5A 117(2) 3_675 .
P07 P06 P07 63.7(5) 3_675 2_765
P07 P06 P07 63.7(5) . 2_765
P06 P06 P07 32.9(3) 3_675 2_765
P06 P06 P07 33.0(3) 2_765 2_765
Se5B P06 P07 111(3) 3_675 2_765
Se5A P06 P07 107.6(14) . 2_765
P07 P06 Se5 62.0(6) 3_675 3_675
P07 P06 Se5 164.6(9) . 3_675
P06 P06 Se5 68.7(8) 3_675 3_675
P06 P06 Se5 120.5(6) 2_765 3_675
Se5B P06 Se5 10(2) 3_675 3_675
Se5A P06 Se5 120.4(9) . 3_675
P07 P06 Se5 101.5(7) 2_765 3_675
P07 P06 Se4 76.5(9) 3_675 .
P07 P06 Se4 76.2(10) . .
P06 P06 Se4 114.4(6) 3_675 .
P06 P06 Se4 114.2(7) 2_765 .
Se5B P06 Se4 108.2(18) 3_675 .
Se5A P06 Se4 108.6(12) . .
P07 P06 Se4 104.0(4) 2_765 .
Se5 P06 Se4 113.0(10) 3_675 .
P07 P06 Se5 162.9(9) 3_675 .
P07 P06 Se5 60.7(6) . .
P06 P06 Se5 118.7(7) 3_675 .
P06 P06 Se5 66.7(7) 2_765 .
Se5B P06 Se5 119.5(14) 3_675 .
Se5A P06 Se5 8.2(12) . .
P07 P06 Se5 99.6(7) 2_765 .
Se5 P06 Se5 121.8(4) 3_675 .
Se4 P06 Se5 113.2(10) . .
P07 P06 Se4B 85.5(8) 3_675 .
P07 P06 Se4B 69.9(6) . .
P06 P06 Se4B 121.3(6) 3_675 .
P06 P06 Se4B 110.9(5) 2_765 .
Se5B P06 Se4B 114.9(17) 3_675 .
Se5A P06 Se4B 99.3(10) . .
P07 P06 Se4B 106.2(5) 2_765 .
Se5 P06 Se4B 120.7(6) 3_675 .
Se4 P06 Se4B 9.4(5) . .
Se5 P06 Se4B 103.7(6) . .
P07 P06 Se5A 54.5(8) 3_675 3_675
P07 P06 Se5A 155.4(12) . 3_675
P06 P06 Se5A 59.0(10) 3_675 3_675
P06 P06 Se5A 113.0(10) 2_765 3_675
Se5B P06 Se5A 19(2) 3_675 3_675
Se5A P06 Se5A 126.7(13) . 3_675
P07 P06 Se5A 91.8(10) 2_765 3_675
Se5 P06 Se5A 9.9(5) 3_675 3_675
Se4 P06 Se5A 114.0(12) . 3_675
Se5 P06 Se5A 126.7(6) . 3_675
Se4B P06 Se5A 122.6(9) . 3_675
P06 P07 P06 90.1(10) 2_765 .
P06 P07 Se5B 75(2) 2_765 .
P06 P07 Se5B 96(2) . .
P06 P07 Se5A 93.6(13) 2_765 .
P06 P07 Se5A 79.5(12) . .
Se5B P07 Se5A 25(3) . .
P06 P07 Se5 85.4(7) 2_765 .
P06 P07 Se5 87.1(7) . .
Se5B P07 Se5 13(2) . .
Se5A P07 Se5 11.1(10) . .
P06 P07 P07 34.6(6) 2_765 2_765
P06 P07 P07 83.3(6) . 2_765
Se5B P07 P07 110(2) . 2_765
Se5A P07 P07 125.1(11) . 2_765
Se5 P07 P07 118.8(5) . 2_765
P06 P07 P07 83.4(5) 2_765 3_675
P06 P07 P07 34.5(6) . 3_675
Se5B P07 P07 126.0(16) . 3_675
Se5A P07 P07 113.6(11) . 3_675
Se5 P07 P07 120.0(5) . 3_675
P07 P07 P07 60.001(4) 2_765 3_675
P06 P07 Se4B 152.7(9) 2_765 .
P06 P07 Se4B 78.6(7) . .
Se5B P07 Se4B 130(3) . .
Se5A P07 Se4B 108.4(14) . .
Se5 P07 Se4B 118.3(9) . .
P07 P07 Se4B 118.5(7) 2_765 .
P07 P07 Se4B 73.2(7) 3_675 .
P06 P07 Se4A 78.4(7) 2_765 2_765
P06 P07 Se4A 152.8(9) . 2_765
Se5B P07 Se4A 105(3) . 2_765
Se5A P07 Se4A 125.3(13) . 2_765
Se5 P07 Se4A 116.1(8) . 2_765
P07 P07 Se4A 73.2(7) 2_765 2_765
P07 P07 Se4A 118.8(7) 3_675 2_765
Se4B P07 Se4A 100.5(5) . 2_765
P06 P07 P06 50.4(5) 2_765 3_675
P06 P07 P06 50.4(5) . 3_675
Se5B P07 P06 108.5(14) . 3_675
Se5A P07 P06 110.2(9) . 3_675
Se5 P07 P06 110.2(4) . 3_675
P07 P07 P06 32.9(3) 2_765 3_675
P07 P07 P06 33.0(3) 3_675 3_675
Se4B P07 P06 105.2(7) . 3_675
Se4A P07 P06 105.2(7) 2_765 3_675
P06 P07 Se4 143.9(10) 2_765 .
P06 P07 Se4 72.9(9) . .
Se5B P07 Se4 137(3) . .
Se5A P07 Se4 113.5(14) . .
Se5 P07 Se4 124.0(8) . .
P07 P07 Se4 110.2(7) 2_765 .
P07 P07 Se4 64.4(9) 3_675 .
Se4B P07 Se4 9.1(4) . .
Se4A P07 Se4 102.2(7) 2_765 .
P06 P07 Se4 96.2(9) 3_675 .
P06 P07 Se4 72.8(9) 2_765 2_765
P06 P07 Se4 143.5(11) . 2_765
Se5B P07 Se4 110(3) . 2_765
Se5A P07 Se4 132.2(14) . 2_765
Se5 P07 Se4 122.1(8) . 2_765
P07 P07 Se4 64.2(9) 2_765 2_765
P07 P07 Se4 110.0(8) 3_675 2_765
Se4B P07 Se4 101.9(6) . 2_765
Se4A P07 Se4 9.5(4) 2_765 2_765
P06 P07 Se4 95.9(10) 3_675 2_765
Se4 P07 Se4 102.1(5) . 2_765

loop_
_geom_bond_atom_site_label_1
_geom_bond_atom_site_label_2
_geom_bond_distance
_geom_bond_site_symmetry_2
Sn1 Se4 2.622(9) .
Sn1 Se4 2.622(9) 10_776
Sn1 Se4 2.622(8) 11_566
Sn1 Se4 2.622(8) 2_765
Sn1 Se4 2.622(8) 12_656
Sn1 Se4 2.622(8) 3_675
Sn1 Se4B 2.745(18) .
Sn1 Se4B 2.745(18) 10_776
Sn1 Se4B 2.745(18) 11_566
Sn1 Se4B 2.745(18) 2_765
Sn1 Se4B 2.745(18) 12_656
Sn1 Se4B 2.745(18) 3_675
Cs2 Se5B 3.47(9) 1_455
Cs2 Se5B 3.47(9) 3_675
Cs2 Se5B 3.47(9) 2_655
Cs2 Se5A 3.60(5) 2_665
Cs2 Se5A 3.60(5) 3_565
Cs2 Se5A 3.60(5) .
Cs2 Se5 3.759(5) 17_455
Cs2 Se5 3.759(5) 16_665
Cs2 Se5 3.759(5) 18_545
Cs2 P06 3.766(8) 2_665
Cs2 P06 3.766(8) 3_565
Cs2 P06 3.766(8) .
Cs3 Se4A 3.54(2) 1_545
Cs3 Se4A 3.54(2) 2_765
Cs3 Se4A 3.54(2) 3_565
Cs3 Se4B 3.538(18) 3_665
Cs3 Se4B 3.538(18) 2_655
Cs3 Se4B 3.538(18) .
Cs3 P07 3.601(9) .
Cs3 P07 3.601(9) 3_665
Cs3 P07 3.601(9) 2_655
Cs3 Se5A 3.67(3) .
Cs3 Se5A 3.67(3) 3_665
Cs3 Se5A 3.67(3) 2_655
Se4 P06 2.283(10) .
Se4 P07 2.321(19) .
Se4 P07 2.325(19) 3_675
Se4 Cs3 3.91(4) 1_565
Se4 Cs3 4.090(6) 10_666
Se4A Se4B 0.738(16) .
Se4A P07 2.216(16) 3_675
Se4A P06 2.306(15) .
Se4A P07 2.529(18) .
Se4A Cs3 3.54(2) 1_565
Se4A Cs3 4.102(13) 10_666
Se4B P07 2.205(16) .
Se4B P06 2.301(15) .
Se4B P07 2.520(18) 3_675
Se4B Cs3 4.109(13) 10_666
Se4B Cs3 4.274(17) 1_565
Se5 P07 2.008(11) .
Se5 P06 2.265(15) 2_765
Se5 P06 2.298(14) .
Se5 Cs2 3.759(5) 16_665
Se5 Cs2 3.88(2) 1_655
Se5A Se5B 0.79(9) .
Se5A P07 1.88(3) .
Se5A P06 2.05(3) .
Se5A P06 2.31(4) 2_765
Se5A Cs2 3.83(3) 16_665
Se5A Cs2 4.25(4) 1_655
Se5B P07 1.85(5) .
Se5B P06 1.94(6) 2_765
Se5B P06 2.32(6) .
Se5B Cs2 3.47(9) 1_655
Se5B Cs2 3.83(4) 16_665
P06 P07 1.222(12) 3_675
P06 P07 1.227(12) .
P06 P06 1.734(15) 3_675
P06 P06 1.734(15) 2_765
P06 Se5B 1.94(6) 3_675
P06 P07 2.235(12) 2_765
P06 Se5 2.265(14) 3_675
P06 Se5A 2.31(4) 3_675
P07 P06 1.222(12) 2_765
P07 P07 2.016(15) 2_765
P07 P07 2.016(15) 3_675
P07 Se4A 2.216(15) 2_765
P07 P06 2.235(12) 3_675
P07 Se4 2.325(18) 2_765
